data_2224459
loop_
_publ_author_name
'Fronczek, Chris F.'
'D\"ur\"ust, Ya\,sar'
'Yildirim, Muhammet'
'Fronczek, Frank R.'

_publ_section_title
;A cycloaddition product of a chiral maleimide:
 4-{(3a<i>S</i>*,6a<i>S</i>*)-4,6-dioxo-1-phenyl-5-[(1<i>R</i>)-1-phenylethyl]-1,3a,4,5,6,6a-hexahydropyrrolo[3,4-<i>c</i>]pyrazol-3-yl}phenyl
 acetate
;
_journal_coeditor_code TK2563
_journal_issue 12
_journal_name_full 'Acta Crystallographica Section E'
_journal_page_first o3069
_journal_paper_doi 10.1107/S1600536809046790
_journal_volume 65
_journal_year 2009
_chemical_formula_iupac 'C27 H23 N3 O4'
_chemical_formula_moiety 'C27 H23 N3 O4'
_chemical_formula_sum 'C27 H23 N3 O4'
_chemical_formula_weight 453.48
_chemical_name_systematic
;4-{(3a<i>S</i>*,6a<i>S</i>*)-4,6-dioxo-1-phenyl-5-[(1<i>R</i>)-1-phenylethyl]-
1,3a,4,5,6,6a-hexahydropyrrolo[3,4-<i>c</i>]pyrazol-3-yl}phenyl
 acetate
;
_space_group_IT_number 4
_symmetry_cell_setting monoclinic
_symmetry_space_group_name_Hall 'P 2yb'
_symmetry_space_group_name_H-M 'P 1 21 1'
_atom_sites_solution_hydrogens geom
_atom_sites_solution_primary direct
_atom_sites_solution_secondary difmap
_audit_creation_method SHELXL-97
_cell_angle_alpha 90
_cell_angle_beta 103.786(5)
_cell_angle_gamma 90
_cell_formula_units_Z 2
_cell_length_a 9.1391(5)
_cell_length_b 8.7465(5)
_cell_length_c 14.4420(10)
_cell_measurement_reflns_used 7860
_cell_measurement_temperature 90.0(5)
_cell_measurement_theta_max 68.3
_cell_measurement_theta_min 3.2
_cell_volume 1121.17(12)
_computing_cell_refinement 'SAINT (Bruker, 2006)'
_computing_data_collection 'APEX2 (Bruker, 2006)'
_computing_data_reduction 'SAINT (Bruker, 2006)'
_computing_molecular_graphics 'ORTEP-3 for Windows (Farrugia, 1997)'
_computing_publication_material 'SHELXTL (Sheldrick, 2008)'
_computing_structure_refinement 'SHELXL97 (Sheldrick, 2008)'
_computing_structure_solution 'SHELXS97 (Sheldrick, 2008)'
_diffrn_ambient_temperature 90.0(5)
_diffrn_measured_fraction_theta_full 0.997
_diffrn_measured_fraction_theta_max 0.979
_diffrn_measurement_device_type 'Bruker APEXII CCD'
_diffrn_measurement_method '\f and \w'
_diffrn_radiation_monochromator graphite
_diffrn_radiation_source 'fine-focus sealed tube'
_diffrn_radiation_type CuK\a
_diffrn_radiation_wavelength 1.54178
_diffrn_reflns_av_R_equivalents 0.029
_diffrn_reflns_av_sigmaI/netI 0.033
_diffrn_reflns_limit_h_max 11
_diffrn_reflns_limit_h_min -10
_diffrn_reflns_limit_k_max 10
_diffrn_reflns_limit_k_min -9
_diffrn_reflns_limit_l_max 17
_diffrn_reflns_limit_l_min -17
_diffrn_reflns_number 10172
_diffrn_reflns_theta_full 66.6
_diffrn_reflns_theta_max 68.8
_diffrn_reflns_theta_min 3.2
_exptl_absorpt_coefficient_mu 0.745
_exptl_absorpt_correction_T_max 0.871
_exptl_absorpt_correction_T_min 0.806
_exptl_absorpt_correction_type multi-scan
_exptl_absorpt_process_details '(SADABS; Sheldrick, 2004)'
_exptl_crystal_colour yellow
_exptl_crystal_density_diffrn 1.343
_exptl_crystal_density_method 'not measured'
_exptl_crystal_description fragment
_exptl_crystal_F_000 476
_exptl_crystal_size_max 0.30
_exptl_crystal_size_mid 0.25
_exptl_crystal_size_min 0.19
_refine_diff_density_max 0.23
_refine_diff_density_min -0.21
_refine_ls_abs_structure_details 'Flack (1983), 1725 Friedel pairs'
_refine_ls_abs_structure_Flack -0.18(15)
_refine_ls_extinction_coef 0.0021(4)
_refine_ls_extinction_expression Fc^*^=kFc[1+0.001xFc^2^\l^3^/sin(2\q)]^-1/4^
_refine_ls_extinction_method 'SHELXL97 (Sheldrick, 2008)'
_refine_ls_goodness_of_fit_ref 1.08
_refine_ls_hydrogen_treatment constr
_refine_ls_matrix_type full
_refine_ls_number_parameters 310
_refine_ls_number_reflns 3902
_refine_ls_number_restraints 1
_refine_ls_restrained_S_all 1.08
_refine_ls_R_factor_all 0.029
_refine_ls_R_factor_gt 0.029
_refine_ls_shift/su_max 0.001
_refine_ls_shift/su_mean 0.000
_refine_ls_structure_factor_coef Fsqd
_refine_ls_weighting_details 'calc w=1/[\s^2^(Fo^2^)+(0.0355P)^2^+0.2144P] where P=(Fo^2^+2Fc^2^)/3'
_refine_ls_weighting_scheme calc
_refine_ls_wR_factor_gt 0.076
_refine_ls_wR_factor_ref 0.076
_reflns_number_gt 3830
_reflns_number_total 3902
_reflns_threshold_expression I>2\s(I)
_cod_data_source_file tk2563.cif
_cod_data_source_block I
_cod_original_sg_symbol_H-M 'P 21'
_cod_database_code 2224459
_cod_database_fobs_code 2224459

loop_
_symmetry_equiv_pos_as_xyz
'x, y, z'
'-x, y+1/2, -z'

loop_
_atom_site_type_symbol
_atom_site_label
_atom_site_fract_x
_atom_site_fract_y
_atom_site_fract_z
_atom_site_U_iso_or_equiv
_atom_site_adp_type
_atom_site_calc_flag
_atom_site_refinement_flags
_atom_site_occupancy
_atom_site_disorder_assembly
_atom_site_disorder_group
O O1 0.31157(12) 0.46611(15) 0.83990(8) 0.0332(3) Uani d . 1 . .
O O2 0.25737(11) 0.33703(12) 0.52738(7) 0.0246(2) Uani d . 1 . .
O O3 -0.37802(12) 0.37334(12) 0.19079(8) 0.0270(2) Uani d . 1 . .
O O4 -0.29475(18) 0.60155(17) 0.15371(9) 0.0512(4) Uani d . 1 . .
N N1 0.31609(13) 0.41517(15) 0.68415(9) 0.0217(3) Uani d . 1 . .
N N2 -0.10053(12) 0.50276(15) 0.63294(8) 0.0202(3) Uani d . 1 . .
N N3 -0.01685(13) 0.48013(15) 0.72440(9) 0.0223(3) Uani d . 1 . .
C C1 0.25163(16) 0.41734(19) 0.76244(11) 0.0243(3) Uani d . 1 . .
C C2 0.22410(15) 0.35331(16) 0.60278(11) 0.0214(3) Uani d . 1 . .
C C3 0.07344(15) 0.31006(17) 0.62509(10) 0.0212(3) Uani d . 1 . .
H H3 0.0497 0.1990 0.6138 0.025 Uiso calc R 1 . .
C C4 0.09114(16) 0.35455(18) 0.72977(11) 0.0238(3) Uani d . 1 . .
H H4 0.0712 0.2675 0.7699 0.029 Uiso calc R 1 . .
C C5 -0.05658(15) 0.41174(17) 0.57491(10) 0.0200(3) Uani d . 1 . .
C C6 -0.13497(15) 0.40425(17) 0.47391(10) 0.0202(3) Uani d . 1 . .
C C7 -0.27083(15) 0.48411(17) 0.44207(10) 0.0201(3) Uani d . 1 . .
H H7 -0.3091 0.5440 0.4859 0.024 Uiso calc R 1 . .
C C8 -0.34965(16) 0.47673(18) 0.34774(10) 0.0220(3) Uani d . 1 . .
H H8 -0.4417 0.5309 0.3265 0.026 Uiso calc R 1 . .
C C9 -0.29238(16) 0.38923(18) 0.28474(10) 0.0229(3) Uani d . 1 . .
C C10 -0.37251(19) 0.4912(2) 0.13033(11) 0.0306(4) Uani d . 1 . .
C C11 -0.4770(2) 0.4640(2) 0.03545(12) 0.0389(4) Uani d . 1 . .
H H11A -0.5801 0.4895 0.0386 0.058 Uiso calc R 1 . .
H H11B -0.4722 0.3562 0.0178 0.058 Uiso calc R 1 . .
H H11C -0.4473 0.5285 -0.0125 0.058 Uiso calc R 1 . .
C C12 -0.15893(16) 0.31088(18) 0.31350(11) 0.0256(3) Uani d . 1 . .
H H12 -0.1211 0.2523 0.2689 0.031 Uiso calc R 1 . .
C C13 -0.07975(16) 0.31808(17) 0.40842(11) 0.0235(3) Uani d . 1 . .
H H13 0.0125 0.2640 0.4288 0.028 Uiso calc R 1 . .
C C14 -0.06694(16) 0.54178(18) 0.80081(10) 0.0227(3) Uani d . 1 . .
C C15 -0.01474(17) 0.4835(2) 0.89311(11) 0.0295(3) Uani d . 1 . .
H H15 0.0588 0.4046 0.9053 0.035 Uiso calc R 1 . .
C C16 -0.07195(18) 0.5425(2) 0.96665(11) 0.0336(4) Uani d . 1 . .
H H16 -0.0387 0.5013 1.0290 0.040 Uiso calc R 1 . .
C C17 -0.17628(19) 0.6599(2) 0.95098(12) 0.0337(4) Uani d . 1 . .
H H17 -0.2148 0.6987 1.0019 0.040 Uiso calc R 1 . .
C C18 -0.22385(19) 0.7203(2) 0.85994(12) 0.0309(4) Uani d . 1 . .
H H18 -0.2947 0.8017 0.8486 0.037 Uiso calc R 1 . .
C C19 -0.16884(16) 0.66269(18) 0.78508(11) 0.0241(3) Uani d . 1 . .
H H19 -0.2008 0.7059 0.7232 0.029 Uiso calc R 1 . .
C C20 0.47221(15) 0.47134(18) 0.69157(10) 0.0224(3) Uani d . 1 . .
H H20 0.5005 0.5331 0.7515 0.027 Uiso calc R 1 . .
C C21 0.58097(15) 0.33623(17) 0.70440(10) 0.0216(3) Uani d . 1 . .
C C22 0.64427(16) 0.2851(2) 0.79644(11) 0.0280(3) Uani d . 1 . .
H H22 0.6183 0.3338 0.8491 0.034 Uiso calc R 1 . .
C C23 0.74501(18) 0.1637(2) 0.81217(12) 0.0336(4) Uani d . 1 . .
H H23 0.7873 0.1297 0.8753 0.040 Uiso calc R 1 . .
C C24 0.78404(17) 0.09222(19) 0.73593(13) 0.0306(4) Uani d . 1 . .
H H24 0.8537 0.0098 0.7467 0.037 Uiso calc R 1 . .
C C25 0.72090(17) 0.14149(18) 0.64378(12) 0.0262(3) Uani d . 1 . .
H H25 0.7467 0.0923 0.5912 0.031 Uiso calc R 1 . .
C C26 0.61966(15) 0.26322(18) 0.62843(10) 0.0231(3) Uani d . 1 . .
H H26 0.5767 0.2966 0.5652 0.028 Uiso calc R 1 . .
C C27 0.47789(16) 0.57928(18) 0.60983(11) 0.0248(3) Uani d . 1 . .
H H27A 0.4575 0.5219 0.5498 0.037 Uiso calc R 1 . .
H H27B 0.5780 0.6260 0.6211 0.037 Uiso calc R 1 . .
H H27C 0.4017 0.6595 0.6059 0.037 Uiso calc R 1 . .

loop_
_atom_site_aniso_label
_atom_site_aniso_U_11
_atom_site_aniso_U_22
_atom_site_aniso_U_33
_atom_site_aniso_U_12
_atom_site_aniso_U_13
_atom_site_aniso_U_23
O1 0.0219(5) 0.0485(8) 0.0267(6) -0.0021(5) 0.0010(4) 0.0012(5)
O2 0.0188(5) 0.0242(6) 0.0303(6) -0.0012(4) 0.0046(4) -0.0025(4)
O3 0.0277(5) 0.0241(6) 0.0265(5) -0.0044(4) 0.0012(4) -0.0038(4)
O4 0.0695(10) 0.0493(9) 0.0298(6) -0.0348(8) 0.0020(6) 0.0011(6)
N1 0.0143(5) 0.0213(6) 0.0282(6) 0.0002(5) 0.0022(5) 0.0005(5)
N2 0.0155(5) 0.0196(6) 0.0237(6) -0.0022(5) 0.0013(5) 0.0033(5)
N3 0.0171(6) 0.0252(6) 0.0227(6) 0.0016(5) 0.0007(4) 0.0034(5)
C1 0.0183(7) 0.0242(8) 0.0282(8) 0.0028(6) 0.0015(6) 0.0066(6)
C2 0.0161(6) 0.0147(7) 0.0311(8) 0.0021(6) 0.0011(6) 0.0024(6)
C3 0.0156(7) 0.0165(7) 0.0298(7) -0.0005(5) 0.0020(5) 0.0027(6)
C4 0.0170(7) 0.0233(8) 0.0295(7) 0.0021(6) 0.0025(6) 0.0057(6)
C5 0.0134(6) 0.0155(7) 0.0308(8) -0.0005(5) 0.0046(5) 0.0022(6)
C6 0.0159(6) 0.0147(7) 0.0288(7) -0.0021(5) 0.0028(5) 0.0017(6)
C7 0.0181(6) 0.0164(7) 0.0265(7) -0.0001(6) 0.0063(5) -0.0004(6)
C8 0.0189(7) 0.0180(7) 0.0274(7) 0.0024(6) 0.0024(6) 0.0015(6)
C9 0.0221(7) 0.0197(8) 0.0249(7) -0.0031(6) 0.0013(6) -0.0013(6)
C10 0.0314(8) 0.0342(10) 0.0267(8) -0.0062(7) 0.0079(6) -0.0026(7)
C11 0.0424(10) 0.0454(11) 0.0263(8) -0.0104(9) 0.0031(7) -0.0024(8)
C12 0.0226(7) 0.0221(8) 0.0325(8) 0.0001(6) 0.0073(6) -0.0063(6)
C13 0.0165(7) 0.0185(7) 0.0341(8) 0.0016(5) 0.0035(6) -0.0011(6)
C14 0.0167(7) 0.0264(8) 0.0239(7) -0.0085(6) 0.0029(6) -0.0010(6)
C15 0.0219(7) 0.0358(9) 0.0285(8) -0.0018(7) 0.0015(6) 0.0056(7)
C16 0.0289(8) 0.0481(11) 0.0222(7) -0.0142(8) 0.0027(6) 0.0000(7)
C17 0.0307(8) 0.0419(10) 0.0304(8) -0.0143(8) 0.0113(7) -0.0105(7)
C18 0.0287(8) 0.0302(9) 0.0350(9) -0.0049(7) 0.0098(7) -0.0072(7)
C19 0.0194(7) 0.0246(8) 0.0274(8) -0.0051(6) 0.0034(6) -0.0025(6)
C20 0.0137(6) 0.0224(7) 0.0289(7) -0.0026(6) 0.0010(5) -0.0025(6)
C21 0.0120(6) 0.0211(8) 0.0298(7) -0.0046(5) 0.0010(5) 0.0008(6)
C22 0.0207(7) 0.0316(9) 0.0292(8) -0.0005(7) 0.0010(6) -0.0008(7)
C23 0.0256(8) 0.0361(10) 0.0342(9) 0.0025(7) -0.0026(7) 0.0074(7)
C24 0.0179(7) 0.0210(8) 0.0495(10) 0.0000(6) 0.0011(7) 0.0053(7)
C25 0.0187(7) 0.0220(8) 0.0382(9) -0.0049(6) 0.0073(6) -0.0028(6)
C26 0.0160(7) 0.0213(8) 0.0302(7) -0.0049(6) 0.0022(5) 0.0031(6)
C27 0.0176(7) 0.0203(7) 0.0354(8) -0.0002(6) 0.0043(6) 0.0019(6)

loop_
_atom_type_symbol
_atom_type_description
_atom_type_scat_dispersion_real
_atom_type_scat_dispersion_imag
_atom_type_scat_source
C C 0.0181 0.0091 'International Tables Vol C Tables 4.2.6.8 and 6.1.1.4'
H H 0.0000 0.0000 'International Tables Vol C Tables 4.2.6.8 and 6.1.1.4'
N N 0.0311 0.0180 'International Tables Vol C Tables 4.2.6.8 and 6.1.1.4'
O O 0.0492 0.0322 'International Tables Vol C Tables 4.2.6.8 and 6.1.1.4'

loop_
_geom_angle_atom_site_label_1
_geom_angle_atom_site_label_2
_geom_angle_atom_site_label_3
_geom_angle_site_symmetry_1
_geom_angle_site_symmetry_3
_geom_angle
_geom_angle_publ_flag
C10 O3 C9 . . 116.66(12) ?
C2 N1 C1 . . 113.95(12) ?
C2 N1 C20 . . 124.68(12) ?
C1 N1 C20 . . 121.34(12) ?
C5 N2 N3 . . 110.38(12) ?
N2 N3 C14 . . 119.40(12) ?
N2 N3 C4 . . 111.85(12) ?
C14 N3 C4 . . 126.12(12) ?
O1 C1 N1 . . 124.99(14) ?
O1 C1 C4 . . 127.24(14) ?
N1 C1 C4 . . 107.70(12) ?
O2 C2 N1 . . 125.48(12) ?
O2 C2 C3 . . 126.31(13) ?
N1 C2 C3 . . 108.21(12) ?
C5 C3 C4 . . 102.02(12) ?
C5 C3 C2 . . 113.18(12) ?
C4 C3 C2 . . 104.81(11) ?
C5 C3 H3 . . 112.1 ?
C4 C3 H3 . . 112.1 ?
C2 C3 H3 . . 112.1 ?
N3 C4 C1 . . 109.32(13) ?
N3 C4 C3 . . 103.10(11) ?
C1 C4 C3 . . 105.26(11) ?
N3 C4 H4 . . 112.8 ?
C1 C4 H4 . . 112.8 ?
C3 C4 H4 . . 112.8 ?
N2 C5 C6 . . 121.41(13) ?
N2 C5 C3 . . 112.37(12) ?
C6 C5 C3 . . 126.07(13) ?
C13 C6 C7 . . 118.79(13) ?
C13 C6 C5 . . 121.95(13) ?
C7 C6 C5 . . 119.25(13) ?
C8 C7 C6 . . 120.82(14) ?
C8 C7 H7 . . 119.6 ?
C6 C7 H7 . . 119.6 ?
C7 C8 C9 . . 118.94(13) ?
C7 C8 H8 . . 120.5 ?
C9 C8 H8 . . 120.5 ?
C12 C9 C8 . . 121.64(14) ?
C12 C9 O3 . . 119.57(13) ?
C8 C9 O3 . . 118.67(13) ?
O4 C10 O3 . . 122.68(15) ?
O4 C10 C11 . . 126.45(17) ?
O3 C10 C11 . . 110.86(15) ?
C10 C11 H11A . . 109.5 ?
C10 C11 H11B . . 109.5 ?
H11A C11 H11B . . 109.5 ?
C10 C11 H11C . . 109.5 ?
H11A C11 H11C . . 109.5 ?
H11B C11 H11C . . 109.5 ?
C9 C12 C13 . . 119.42(14) ?
C9 C12 H12 . . 120.3 ?
C13 C12 H12 . . 120.3 ?
C12 C13 C6 . . 120.38(13) ?
C12 C13 H13 . . 119.8 ?
C6 C13 H13 . . 119.8 ?
C19 C14 N3 . . 119.74(13) ?
C19 C14 C15 . . 119.67(14) ?
N3 C14 C15 . . 120.60(14) ?
C16 C15 C14 . . 119.16(15) ?
C16 C15 H15 . . 120.4 ?
C14 C15 H15 . . 120.4 ?
C17 C16 C15 . . 121.39(16) ?
C17 C16 H16 . . 119.3 ?
C15 C16 H16 . . 119.3 ?
C16 C17 C18 . . 119.08(16) ?
C16 C17 H17 . . 120.5 ?
C18 C17 H17 . . 120.5 ?
C17 C18 C19 . . 120.61(17) ?
C17 C18 H18 . . 119.7 ?
C19 C18 H18 . . 119.7 ?
C18 C19 C14 . . 120.01(15) ?
C18 C19 H19 . . 120.0 ?
C14 C19 H19 . . 120.0 ?
N1 C20 C27 . . 110.98(12) ?
N1 C20 C21 . . 109.78(12) ?
C27 C20 C21 . . 115.64(12) ?
N1 C20 H20 . . 106.6 ?
C27 C20 H20 . . 106.6 ?
C21 C20 H20 . . 106.6 ?
C26 C21 C22 . . 118.81(14) ?
C26 C21 C20 . . 122.82(13) ?
C22 C21 C20 . . 118.37(13) ?
C23 C22 C21 . . 120.72(15) ?
C23 C22 H22 . . 119.6 ?
C21 C22 H22 . . 119.6 ?
C24 C23 C22 . . 120.12(15) ?
C24 C23 H23 . . 119.9 ?
C22 C23 H23 . . 119.9 ?
C23 C24 C25 . . 119.70(15) ?
C23 C24 H24 . . 120.2 ?
C25 C24 H24 . . 120.2 ?
C24 C25 C26 . . 119.92(15) ?
C24 C25 H25 . . 120.0 ?
C26 C25 H25 . . 120.0 ?
C21 C26 C25 . . 120.73(14) ?
C21 C26 H26 . . 119.6 ?
C25 C26 H26 . . 119.6 ?
C20 C27 H27A . . 109.5 ?
C20 C27 H27B . . 109.5 ?
H27A C27 H27B . . 109.5 ?
C20 C27 H27C . . 109.5 ?
H27A C27 H27C . . 109.5 ?
H27B C27 H27C . . 109.5 ?

loop_
_geom_bond_atom_site_label_1
_geom_bond_atom_site_label_2
_geom_bond_site_symmetry_2
_geom_bond_distance
_geom_bond_publ_flag
O1 C1 . 1.201(2) ?
O2 C2 . 1.2068(18) ?
O3 C10 . 1.359(2) ?
O3 C9 . 1.4024(17) ?
O4 C10 . 1.199(2) ?
N1 C2 . 1.3818(19) ?
N1 C1 . 1.3940(19) ?
N1 C20 . 1.4886(17) ?
N2 C5 . 1.288(2) ?
N2 N3 . 1.3739(16) ?
N3 C14 . 1.3995(19) ?
N3 C4 . 1.4663(19) ?
C1 C4 . 1.532(2) ?
C2 C3 . 1.5343(19) ?
C3 C5 . 1.5224(19) ?
C3 C4 . 1.532(2) ?
C3 H3 . 1.0000 ?
C4 H4 . 1.0000 ?
C5 C6 . 1.465(2) ?
C6 C13 . 1.395(2) ?
C6 C7 . 1.403(2) ?
C7 C8 . 1.382(2) ?
C7 H7 . 0.9500 ?
C8 C9 . 1.384(2) ?
C8 H8 . 0.9500 ?
C9 C12 . 1.374(2) ?
C10 C11 . 1.491(2) ?
C11 H11A . 0.9800 ?
C11 H11B . 0.9800 ?
C11 H11C . 0.9800 ?
C12 C13 . 1.391(2) ?
C12 H12 . 0.9500 ?
C13 H13 . 0.9500 ?
C14 C19 . 1.392(2) ?
C14 C15 . 1.401(2) ?
C15 C16 . 1.390(2) ?
C15 H15 . 0.9500 ?
C16 C17 . 1.383(3) ?
C16 H16 . 0.9500 ?
C17 C18 . 1.387(3) ?
C17 H17 . 0.9500 ?
C18 C19 . 1.391(2) ?
C18 H18 . 0.9500 ?
C19 H19 . 0.9500 ?
C20 C27 . 1.522(2) ?
C20 C21 . 1.527(2) ?
C20 H20 . 1.0000 ?
C21 C26 . 1.386(2) ?
C21 C22 . 1.391(2) ?
C22 C23 . 1.388(2) ?
C22 H22 . 0.9500 ?
C23 C24 . 1.385(3) ?
C23 H23 . 0.9500 ?
C24 C25 . 1.387(2) ?
C24 H24 . 0.9500 ?
C25 C26 . 1.393(2) ?
C25 H25 . 0.9500 ?
C26 H26 . 0.9500 ?
C27 H27A . 0.9800 ?
C27 H27B . 0.9800 ?
C27 H27C . 0.9800 ?

loop_
_geom_torsion_atom_site_label_1
_geom_torsion_atom_site_label_2
_geom_torsion_atom_site_label_3
_geom_torsion_atom_site_label_4
_geom_torsion_site_symmetry_1
_geom_torsion_site_symmetry_2
_geom_torsion_site_symmetry_3
_geom_torsion_site_symmetry_4
_geom_torsion
_geom_torsion_publ_flag
C5 N2 N3 C14 . . . . -165.83(13) ?
C5 N2 N3 C4 . . . . -3.11(16) ?
C2 N1 C1 O1 . . . . -179.89(16) ?
C20 N1 C1 O1 . . . . 1.9(2) ?
C2 N1 C1 C4 . . . . -2.61(17) ?
C20 N1 C1 C4 . . . . 179.13(13) ?
C1 N1 C2 O2 . . . . -178.43(14) ?
C20 N1 C2 O2 . . . . -0.2(2) ?
C1 N1 C2 C3 . . . . 1.78(16) ?
C20 N1 C2 C3 . . . . 179.98(13) ?
O2 C2 C3 C5 . . . . -69.64(19) ?
N1 C2 C3 C5 . . . . 110.15(14) ?
O2 C2 C3 C4 . . . . -179.98(14) ?
N1 C2 C3 C4 . . . . -0.19(15) ?
N2 N3 C4 C1 . . . . 116.74(13) ?
C14 N3 C4 C1 . . . . -81.94(17) ?
N2 N3 C4 C3 . . . . 5.15(15) ?
C14 N3 C4 C3 . . . . 166.47(13) ?
O1 C1 C4 N3 . . . . 69.3(2) ?
N1 C1 C4 N3 . . . . -107.87(14) ?
O1 C1 C4 C3 . . . . 179.49(16) ?
N1 C1 C4 C3 . . . . 2.28(16) ?
C5 C3 C4 N3 . . . . -4.89(14) ?
C2 C3 C4 N3 . . . . 113.31(12) ?
C5 C3 C4 C1 . . . . -119.45(12) ?
C2 C3 C4 C1 . . . . -1.24(15) ?
N3 N2 C5 C6 . . . . 175.25(12) ?
N3 N2 C5 C3 . . . . -0.51(16) ?
C4 C3 C5 N2 . . . . 3.60(15) ?
C2 C3 C5 N2 . . . . -108.46(14) ?
C4 C3 C5 C6 . . . . -171.92(13) ?
C2 C3 C5 C6 . . . . 76.02(18) ?
N2 C5 C6 C13 . . . . 173.31(14) ?
C3 C5 C6 C13 . . . . -11.5(2) ?
N2 C5 C6 C7 . . . . -7.7(2) ?
C3 C5 C6 C7 . . . . 167.48(13) ?
C13 C6 C7 C8 . . . . 0.6(2) ?
C5 C6 C7 C8 . . . . -178.46(13) ?
C6 C7 C8 C9 . . . . -0.1(2) ?
C7 C8 C9 C12 . . . . -0.5(2) ?
C7 C8 C9 O3 . . . . 175.50(13) ?
C10 O3 C9 C12 . . . . -103.74(17) ?
C10 O3 C9 C8 . . . . 80.13(17) ?
C9 O3 C10 O4 . . . . 2.7(2) ?
C9 O3 C10 C11 . . . . -175.85(14) ?
C8 C9 C12 C13 . . . . 0.7(2) ?
O3 C9 C12 C13 . . . . -175.35(13) ?
C9 C12 C13 C6 . . . . -0.1(2) ?
C7 C6 C13 C12 . . . . -0.5(2) ?
C5 C6 C13 C12 . . . . 178.55(14) ?
N2 N3 C14 C19 . . . . -20.74(19) ?
C4 N3 C14 C19 . . . . 179.21(13) ?
N2 N3 C14 C15 . . . . 159.64(14) ?
C4 N3 C14 C15 . . . . -0.4(2) ?
C19 C14 C15 C16 . . . . 3.3(2) ?
N3 C14 C15 C16 . . . . -177.05(14) ?
C14 C15 C16 C17 . . . . -1.6(2) ?
C15 C16 C17 C18 . . . . -0.4(2) ?
C16 C17 C18 C19 . . . . 0.7(2) ?
C17 C18 C19 C14 . . . . 1.0(2) ?
N3 C14 C19 C18 . . . . 177.33(14) ?
C15 C14 C19 C18 . . . . -3.1(2) ?
C2 N1 C20 C27 . . . . 49.95(19) ?
C1 N1 C20 C27 . . . . -131.99(14) ?
C2 N1 C20 C21 . . . . -79.14(17) ?
C1 N1 C20 C21 . . . . 98.93(15) ?
N1 C20 C21 C26 . . . . 92.06(16) ?
C27 C20 C21 C26 . . . . -34.43(19) ?
N1 C20 C21 C22 . . . . -88.28(16) ?
C27 C20 C21 C22 . . . . 145.23(14) ?
C26 C21 C22 C23 . . . . 0.3(2) ?
C20 C21 C22 C23 . . . . -179.33(14) ?
C21 C22 C23 C24 . . . . 0.2(2) ?
C22 C23 C24 C25 . . . . -0.6(2) ?
C23 C24 C25 C26 . . . . 0.5(2) ?
C22 C21 C26 C25 . . . . -0.4(2) ?
C20 C21 C26 C25 . . . . 179.21(13) ?
C24 C25 C26 C21 . . . . 0.0(2) ?

loop_
_cod_related_entry_id
_cod_related_entry_database
_cod_related_entry_code
1 ChemSpider 24743810
